data_7033418
loop_
_publ_author_name
'Lin, Yu-Mei'
'Guan, Zong-Jie'
'Liu, Kuan-Guan'
'Jiang, Zhan-Guo'
'Wang, Quan-Ming'

_publ_section_title
;
 Assembly of silver alkynyl compounds with various nuclearities.
;
_journal_issue 5
_journal_name_full 'Dalton transactions (Cambridge, England : 2003)'
_journal_page_first 2439
_journal_page_last 2446
_journal_paper_doi 10.1039/c4dt03394a
_journal_volume 44
_journal_year 2015
_chemical_formula_sum 'C70 H50 Ag8 F30 N8 O12'
_chemical_formula_weight 2628.14
_chemical_name_systematic
; 
 ? 
;
_space_group_IT_number 15
_symmetry_cell_setting monoclinic
_symmetry_space_group_name_Hall '-C 2yc'
_symmetry_space_group_name_H-M 'C 1 2/c 1'
_atom_sites_solution_hydrogens geom
_atom_sites_solution_primary direct
_atom_sites_solution_secondary difmap
_audit_creation_method SHELXL-97
_audit_update_record
;
2014-11-03 deposited with the CCDC.
2014-12-17 downloaded from the CCDC.
;
_cell_angle_alpha 90.00
_cell_angle_beta 115.028(2)
_cell_angle_gamma 90.00
_cell_formula_units_Z 4
_cell_length_a 23.1111(6)
_cell_length_b 14.8580(3)
_cell_length_c 26.0686(6)
_cell_measurement_reflns_used 11377
_cell_measurement_temperature 123(2)
_cell_measurement_theta_max 30.6681
_cell_measurement_theta_min 2.0817
_cell_volume 8111.0(4)
_computing_cell_refinement RED
_computing_data_collection CCD
_computing_data_reduction RED
_computing_structure_refinement 'SHELXL-97 (Sheldrick, 1997)'
_computing_structure_solution 'SHELXS-97 (Sheldrick, 1990)'
_diffrn_ambient_temperature 123(2)
_diffrn_measured_fraction_theta_full 0.981
_diffrn_measured_fraction_theta_max 0.981
_diffrn_measurement_device_type 'Oxford, CCD'
_diffrn_measurement_method '/w scan'
_diffrn_radiation_monochromator graphite
_diffrn_radiation_source 'fine-focus sealed tube'
_diffrn_radiation_type MoK\a
_diffrn_radiation_wavelength 0.71073
_diffrn_reflns_av_R_equivalents 0.0309
_diffrn_reflns_av_sigmaI/netI 0.0401
_diffrn_reflns_limit_h_max 28
_diffrn_reflns_limit_h_min -23
_diffrn_reflns_limit_k_max 18
_diffrn_reflns_limit_k_min -12
_diffrn_reflns_limit_l_max 32
_diffrn_reflns_limit_l_min -32
_diffrn_reflns_number 21620
_diffrn_reflns_theta_full 26.00
_diffrn_reflns_theta_max 26.00
_diffrn_reflns_theta_min 2.09
_exptl_absorpt_coefficient_mu 2.022
_exptl_absorpt_correction_T_max 1.00000
_exptl_absorpt_correction_T_min 0.70324
_exptl_absorpt_correction_type multi-scan
_exptl_absorpt_process_details
;
CrysAlis RED, Oxford Diffraction Ltd.,
Version 1.171.32.5 (release 08-05-2007 CrysAlis171 .NET)
Empirical absorption correction using spherical harmonics,
 implemented in SCALE3 ABSPACK scaling algorithm.
;
_exptl_crystal_colour colorless
_exptl_crystal_density_diffrn 2.152
_exptl_crystal_density_method 'not measured'
_exptl_crystal_description block
_exptl_crystal_F_000 5072
_exptl_crystal_size_max 0.38
_exptl_crystal_size_mid 0.10
_exptl_crystal_size_min 0.08
_refine_diff_density_max 0.839
_refine_diff_density_min -0.766
_refine_diff_density_rms 0.103
_refine_ls_extinction_method none
_refine_ls_goodness_of_fit_ref 1.003
_refine_ls_hydrogen_treatment constr
_refine_ls_matrix_type full
_refine_ls_number_parameters 577
_refine_ls_number_reflns 7817
_refine_ls_number_restraints 0
_refine_ls_restrained_S_all 1.003
_refine_ls_R_factor_all 0.0423
_refine_ls_R_factor_gt 0.0270
_refine_ls_shift/su_max 0.023
_refine_ls_shift/su_mean 0.002
_refine_ls_structure_factor_coef Fsqd
_refine_ls_weighting_details 'calc w=1/[\s^2^(Fo^2^)+(0.0335P)^2^+0.0000P] where P=(Fo^2^+2Fc^2^)/3'
_refine_ls_weighting_scheme calc
_refine_ls_wR_factor_gt 0.0599
_refine_ls_wR_factor_ref 0.0645
_reflns_number_gt 6003
_reflns_number_total 7817
_reflns_threshold_expression >2sigma(I)
_cod_data_source_file c4dt03394a2.cif
_cod_data_source_block 4
_cod_depositor_comments 'Adding full bibliography for 7033415--7033423.cif.'
_cod_original_cell_volume 8111.0(3)
_cod_original_sg_symbol_H-M C2/c
_cod_database_code 7033418

loop_
_symmetry_equiv_pos_as_xyz
'x, y, z'
'-x, y, -z+1/2'
'x+1/2, y+1/2, z'
'-x+1/2, y+1/2, -z+1/2'
'-x, -y, -z'
'x, -y, z-1/2'
'-x+1/2, -y+1/2, -z'
'x+1/2, -y+1/2, z-1/2'

loop_
_atom_site_label
_atom_site_type_symbol
_atom_site_fract_x
_atom_site_fract_y
_atom_site_fract_z
_atom_site_U_iso_or_equiv
_atom_site_adp_type
_atom_site_occupancy
_atom_site_symmetry_multiplicity
_atom_site_calc_flag
_atom_site_refinement_flags
Ag1 Ag 0.169662(13) 0.573019(19) -0.100501(11) 0.02212(7) Uani 1 1 d .
Ag2 Ag 0.167033(13) 0.499061(19) -0.211755(11) 0.02089(7) Uani 1 1 d .
Ag3 Ag 0.079323(13) 0.636864(18) -0.207463(11) 0.01960(7) Uani 1 1 d .
Ag4 Ag -0.032334(13) 0.486598(19) -0.214198(11) 0.02264(7) Uani 1 1 d .
C11 C 0.08300(16) 0.4999(2) -0.18161(14) 0.0195(8) Uani 1 1 d .
C12 C 0.09559(17) 0.4369(3) -0.14881(14) 0.0212(8) Uani 1 1 d .
C13 C 0.10811(19) 0.3531(3) -0.11402(16) 0.0286(9) Uani 1 1 d .
C14 C 0.0726(2) 0.3559(3) -0.07734(16) 0.0373(11) Uani 1 1 d .
H14A H 0.0867 0.4067 -0.0523 0.056 Uiso 1 1 calc R
H14B H 0.0807 0.3015 -0.0555 0.056 Uiso 1 1 calc R
H14C H 0.0276 0.3612 -0.1008 0.056 Uiso 1 1 calc R
C15 C 0.0867(2) 0.2724(3) -0.15471(19) 0.0368(10) Uani 1 1 d .
H15A H 0.0420 0.2777 -0.1790 0.055 Uiso 1 1 calc R
H15B H 0.0943 0.2177 -0.1333 0.055 Uiso 1 1 calc R
H15C H 0.1105 0.2715 -0.1773 0.055 Uiso 1 1 calc R
C16 C 0.1806(2) 0.3446(3) -0.0769(2) 0.0520(14) Uani 1 1 d .
H16A H 0.1949 0.3947 -0.0513 0.078 Uiso 1 1 calc R
H16B H 0.2030 0.3443 -0.1007 0.078 Uiso 1 1 calc R
H16C H 0.1891 0.2896 -0.0557 0.078 Uiso 1 1 calc R
N1 N 0.20443(14) 0.7224(2) -0.09104(12) 0.0217(7) Uani 1 1 d .
N2 N 0.12442(14) 0.6537(2) -0.04800(12) 0.0217(7) Uani 1 1 d .
C101 C 0.24499(17) 0.7526(3) -0.11144(14) 0.0237(9) Uani 1 1 d .
H10A H 0.2580 0.7134 -0.1323 0.028 Uiso 1 1 calc R
C102 C 0.26845(18) 0.8392(3) -0.10295(15) 0.0281(9) Uani 1 1 d .
H10B H 0.2960 0.8583 -0.1184 0.034 Uiso 1 1 calc R
C103 C 0.25012(19) 0.8971(3) -0.07102(15) 0.0299(9) Uani 1 1 d .
H10C H 0.2650 0.9561 -0.0648 0.036 Uiso 1 1 calc R
C104 C 0.20908(18) 0.8658(3) -0.04836(15) 0.0256(9) Uani 1 1 d .
H10D H 0.1967 0.9033 -0.0262 0.031 Uiso 1 1 calc R
C105 C 0.18674(16) 0.7776(2) -0.05927(13) 0.0191(8) Uani 1 1 d .
C201 C 0.08334(18) 0.6205(3) -0.02989(16) 0.0302(9) Uani 1 1 d .
H20A H 0.0701 0.5612 -0.0390 0.036 Uiso 1 1 calc R
C202 C 0.05873(19) 0.6687(3) 0.00190(16) 0.0325(10) Uani 1 1 d .
H20B H 0.0306 0.6421 0.0145 0.039 Uiso 1 1 calc R
C204 C 0.11891(17) 0.7936(3) -0.00542(15) 0.0257(9) Uani 1 1 d .
H20C H 0.1315 0.8534 0.0020 0.031 Uiso 1 1 calc R
C205 C 0.14232(17) 0.7407(2) -0.03660(13) 0.0200(8) Uani 1 1 d .
C203 C 0.07735(19) 0.7580(3) 0.01439(16) 0.0310(10) Uani 1 1 d .
H20D H 0.0621 0.7928 0.0356 0.037 Uiso 1 1 calc R
N3 N 0.12004(13) 0.7629(2) -0.22911(11) 0.0177(6) Uani 1 1 d .
N4 N 0.03953(13) 0.75953(19) -0.17856(11) 0.0174(6) Uani 1 1 d .
C301 C 0.16202(17) 0.7616(3) -0.25217(14) 0.0213(8) Uani 1 1 d .
H30A H 0.1726 0.7063 -0.2626 0.026 Uiso 1 1 calc R
C302 C 0.19035(17) 0.8377(3) -0.26131(14) 0.0258(9) Uani 1 1 d .
H30B H 0.2192 0.8341 -0.2775 0.031 Uiso 1 1 calc R
C303 C 0.17463(19) 0.9190(3) -0.24576(15) 0.0284(9) Uani 1 1 d .
H30C H 0.1929 0.9717 -0.2514 0.034 Uiso 1 1 calc R
C304 C 0.13194(18) 0.9223(3) -0.22189(15) 0.0251(8) Uani 1 1 d .
H30D H 0.1205 0.9773 -0.2118 0.030 Uiso 1 1 calc R
C305 C 0.10578(16) 0.8425(2) -0.21293(13) 0.0176(8) Uani 1 1 d .
C401 C 0.00197(17) 0.7529(3) -0.15149(14) 0.0231(8) Uani 1 1 d .
H40A H -0.0130 0.6964 -0.1477 0.028 Uiso 1 1 calc R
C404 C 0.04515(18) 0.9174(3) -0.16341(15) 0.0272(9) Uani 1 1 d .
H40B H 0.0603 0.9734 -0.1680 0.033 Uiso 1 1 calc R
C405 C 0.06139(16) 0.8408(2) -0.18439(13) 0.0183(8) Uani 1 1 d .
C402 C -0.01558(17) 0.8261(3) -0.12898(15) 0.0273(9) Uani 1 1 d .
H40C H -0.0414 0.8192 -0.1099 0.033 Uiso 1 1 calc R
C403 C 0.00592(19) 0.9096(3) -0.13532(16) 0.0339(10) Uani 1 1 d .
H40D H -0.0056 0.9604 -0.1210 0.041 Uiso 1 1 calc R
O1 O 0.16958(13) 0.55046(19) -0.29550(10) 0.0301(6) Uani 1 1 d .
O2 O 0.06329(13) 0.5537(2) -0.35035(11) 0.0323(7) Uani 1 1 d .
C1 C 0.12046(19) 0.5613(2) -0.34039(15) 0.0241(8) Uani 1 1 d .
C2 C 0.13260(19) 0.5891(3) -0.39212(15) 0.0294(9) Uani 1 1 d .
C3 C 0.1969(2) 0.6282(3) -0.38104(16) 0.0316(10) Uani 1 1 d .
F1 F 0.08916(12) 0.6517(2) -0.42358(11) 0.0568(8) Uani 1 1 d .
F2 F 0.12452(14) 0.51641(19) -0.42560(11) 0.0517(7) Uani 1 1 d .
F3 F 0.24460(11) 0.57129(18) -0.35462(10) 0.0412(6) Uani 1 1 d .
F4 F 0.19945(12) 0.65042(18) -0.43053(9) 0.0439(6) Uani 1 1 d .
F5 F 0.20782(13) 0.70332(17) -0.35064(10) 0.0463(7) Uani 1 1 d .
O3 O 0.27446(12) 0.51978(18) -0.06331(10) 0.0284(6) Uani 1 1 d .
O4 O 0.27255(12) 0.4981(2) -0.14938(11) 0.0372(7) Uani 1 1 d .
C4 C 0.29607(17) 0.4955(3) -0.09737(15) 0.0224(8) Uani 1 1 d .
C5 C 0.36521(19) 0.4582(3) -0.06890(17) 0.0338(10) Uani 1 1 d .
C6 C 0.3829(2) 0.4058(3) -0.01412(19) 0.0392(11) Uani 1 1 d .
F6 F 0.40752(12) 0.5272(2) -0.05686(11) 0.0546(8) Uani 1 1 d .
F7 F 0.37615(14) 0.4034(2) -0.10483(12) 0.0774(11) Uani 1 1 d .
F8 F 0.34056(14) 0.3421(2) -0.02076(14) 0.0700(10) Uani 1 1 d .
F9 F 0.38637(13) 0.4592(2) 0.02747(10) 0.0559(8) Uani 1 1 d .
F10 F 0.43971(13) 0.3668(2) 0.00197(12) 0.0624(9) Uani 1 1 d .
O5 O -0.16765(13) 0.34797(18) -0.26098(12) 0.0326(7) Uani 1 1 d .
O6 O -0.06546(14) 0.34529(19) -0.19780(12) 0.0379(7) Uani 1 1 d .
C7 C -0.12077(19) 0.3164(3) -0.22222(16) 0.0270(9) Uani 1 1 d .
C8 C -0.1323(2) 0.2255(3) -0.19931(19) 0.0412(11) Uani 1 1 d .
C9 C -0.0810(3) 0.1552(3) -0.1820(2) 0.0485(13) Uani 1 1 d .
F11 F -0.18380(17) 0.1811(2) -0.23879(17) 0.122(2) Uani 1 1 d .
F12 F -0.14656(18) 0.2375(2) -0.15534(15) 0.0799(11) Uani 1 1 d .
F13 F -0.05817(18) 0.1460(2) -0.22088(15) 0.0745(10) Uani 1 1 d .
F14 F -0.03154(14) 0.1828(2) -0.13384(13) 0.0701(10) Uani 1 1 d .
F15 F -0.10028(14) 0.07675(16) -0.17173(12) 0.0531(8) Uani 1 1 d .

loop_
_atom_site_aniso_label
_atom_site_aniso_U_11
_atom_site_aniso_U_22
_atom_site_aniso_U_33
_atom_site_aniso_U_23
_atom_site_aniso_U_13
_atom_site_aniso_U_12
Ag1 0.02005(14) 0.02355(15) 0.01979(14) -0.00353(11) 0.00555(11) 0.00183(12)
Ag2 0.01721(14) 0.02487(15) 0.02040(14) -0.00263(11) 0.00778(11) 0.00150(12)
Ag3 0.02051(14) 0.01683(14) 0.01989(14) -0.00043(10) 0.00703(11) 0.00069(12)
Ag4 0.01694(14) 0.02804(16) 0.02249(14) 0.00306(11) 0.00791(11) 0.00016(12)
C11 0.0152(17) 0.023(2) 0.0185(18) -0.0032(15) 0.0058(14) 0.0015(16)
C12 0.0167(18) 0.026(2) 0.0200(18) -0.0032(16) 0.0067(14) -0.0038(17)
C13 0.027(2) 0.021(2) 0.032(2) 0.0101(16) 0.0075(17) 0.0003(18)
C14 0.058(3) 0.030(2) 0.026(2) 0.0045(17) 0.020(2) -0.005(2)
C15 0.045(3) 0.021(2) 0.055(3) 0.0065(19) 0.031(2) 0.002(2)
C16 0.034(3) 0.046(3) 0.059(3) 0.029(2) 0.003(2) -0.002(2)
N1 0.0177(15) 0.0252(17) 0.0187(15) 0.0004(13) 0.0045(12) 0.0009(14)
N2 0.0195(16) 0.0268(18) 0.0170(15) -0.0005(12) 0.0061(12) -0.0017(14)
C101 0.0168(18) 0.034(2) 0.0175(18) -0.0026(15) 0.0047(15) 0.0027(17)
C102 0.0181(19) 0.038(2) 0.024(2) 0.0077(17) 0.0047(15) -0.0040(18)
C103 0.032(2) 0.028(2) 0.023(2) 0.0015(16) 0.0050(17) -0.0058(19)
C104 0.028(2) 0.026(2) 0.0199(18) 0.0009(15) 0.0070(16) 0.0032(18)
C105 0.0146(17) 0.025(2) 0.0128(17) 0.0007(14) 0.0009(14) 0.0023(16)
C201 0.025(2) 0.032(2) 0.033(2) -0.0023(17) 0.0109(17) -0.0013(19)
C202 0.022(2) 0.049(3) 0.026(2) 0.0073(18) 0.0109(16) 0.002(2)
C204 0.0224(19) 0.028(2) 0.0239(19) -0.0029(16) 0.0069(16) 0.0050(18)
C205 0.0158(18) 0.027(2) 0.0087(16) -0.0008(14) -0.0029(13) 0.0038(16)
C203 0.024(2) 0.043(3) 0.027(2) 0.0007(18) 0.0112(17) 0.009(2)
N3 0.0139(14) 0.0194(16) 0.0165(14) 0.0012(12) 0.0033(12) 0.0014(13)
N4 0.0130(14) 0.0212(16) 0.0158(14) 0.0009(12) 0.0038(11) 0.0018(13)
C301 0.0188(19) 0.026(2) 0.0195(18) -0.0007(15) 0.0084(15) 0.0021(17)
C302 0.0192(19) 0.040(2) 0.0201(19) 0.0024(16) 0.0102(15) -0.0026(18)
C303 0.028(2) 0.024(2) 0.030(2) 0.0047(16) 0.0090(17) -0.0106(18)
C304 0.026(2) 0.020(2) 0.030(2) 0.0014(16) 0.0117(16) -0.0007(18)
C305 0.0143(17) 0.0208(19) 0.0124(16) 0.0006(14) 0.0005(13) 0.0013(15)
C401 0.0154(18) 0.031(2) 0.0202(19) 0.0026(15) 0.0048(15) 0.0018(17)
C404 0.026(2) 0.026(2) 0.028(2) -0.0007(16) 0.0099(16) 0.0043(18)
C405 0.0148(17) 0.0209(19) 0.0130(16) 0.0004(14) -0.0003(13) 0.0018(15)
C402 0.021(2) 0.040(2) 0.0192(19) 0.0005(17) 0.0071(15) 0.0074(19)
C403 0.029(2) 0.039(3) 0.032(2) -0.0083(18) 0.0117(18) 0.012(2)
O1 0.0288(15) 0.0381(16) 0.0217(14) 0.0036(12) 0.0089(12) -0.0002(14)
O2 0.0264(15) 0.0407(17) 0.0333(15) 0.0081(13) 0.0159(12) 0.0072(14)
C1 0.032(2) 0.019(2) 0.026(2) -0.0029(15) 0.0170(17) 0.0029(18)
C2 0.029(2) 0.037(2) 0.0219(19) 0.0001(17) 0.0108(16) 0.006(2)
C3 0.038(2) 0.035(2) 0.028(2) -0.0020(18) 0.0190(18) 0.001(2)
F1 0.0367(15) 0.089(2) 0.0465(16) 0.0401(15) 0.0192(12) 0.0245(16)
F2 0.0608(18) 0.0635(18) 0.0407(15) -0.0270(13) 0.0311(13) -0.0252(16)
F3 0.0311(13) 0.0562(17) 0.0387(14) 0.0051(12) 0.0172(11) 0.0108(13)
F4 0.0527(16) 0.0598(17) 0.0301(13) 0.0049(11) 0.0281(12) -0.0017(14)
F5 0.0653(18) 0.0391(15) 0.0456(15) -0.0101(12) 0.0341(13) -0.0095(14)
O3 0.0191(13) 0.0358(16) 0.0266(14) -0.0083(12) 0.0061(11) 0.0068(13)
O4 0.0182(14) 0.072(2) 0.0194(14) -0.0011(13) 0.0057(11) -0.0011(15)
C4 0.0169(18) 0.021(2) 0.028(2) -0.0050(16) 0.0084(15) -0.0009(16)
C5 0.020(2) 0.044(3) 0.035(2) -0.0105(19) 0.0098(17) 0.007(2)
C6 0.026(2) 0.040(3) 0.043(3) 0.005(2) 0.0065(19) 0.011(2)
F6 0.0196(13) 0.072(2) 0.0642(18) 0.0157(15) 0.0097(12) -0.0042(14)
F7 0.0543(18) 0.117(3) 0.0508(18) -0.0306(17) 0.0120(14) 0.051(2)
F8 0.0458(18) 0.0419(17) 0.102(2) 0.0252(16) 0.0119(17) 0.0043(16)
F9 0.0511(17) 0.076(2) 0.0282(14) 0.0042(13) 0.0047(12) 0.0227(16)
F10 0.0351(15) 0.064(2) 0.0678(19) 0.0096(15) 0.0021(13) 0.0284(15)
O5 0.0260(15) 0.0273(16) 0.0446(17) 0.0117(13) 0.0150(13) 0.0015(13)
O6 0.0293(16) 0.0285(16) 0.0432(17) 0.0116(13) 0.0030(13) -0.0048(14)
C7 0.027(2) 0.021(2) 0.034(2) 0.0062(17) 0.0137(18) 0.0007(18)
C8 0.036(3) 0.034(3) 0.047(3) 0.011(2) 0.011(2) 0.001(2)
C9 0.060(3) 0.029(3) 0.061(3) 0.008(2) 0.029(3) -0.001(2)
F11 0.067(2) 0.066(2) 0.135(3) 0.057(2) -0.051(2) -0.044(2)
F12 0.114(3) 0.066(2) 0.112(3) 0.0359(19) 0.099(2) 0.025(2)
F13 0.114(3) 0.0417(18) 0.103(3) 0.0030(16) 0.081(2) 0.0170(19)
F14 0.0462(17) 0.069(2) 0.065(2) 0.0263(16) -0.0060(15) -0.0137(17)
F15 0.0596(18) 0.0232(13) 0.0664(18) 0.0150(12) 0.0167(14) -0.0085(14)

loop_
_atom_type_symbol
_atom_type_description
_atom_type_scat_dispersion_real
_atom_type_scat_dispersion_imag
_atom_type_scat_source
C C 0.0033 0.0016 'International Tables Vol C Tables 4.2.6.8 and 6.1.1.4'
H H 0.0000 0.0000 'International Tables Vol C Tables 4.2.6.8 and 6.1.1.4'
N N 0.0061 0.0033 'International Tables Vol C Tables 4.2.6.8 and 6.1.1.4'
O O 0.0106 0.0060 'International Tables Vol C Tables 4.2.6.8 and 6.1.1.4'
F F 0.0171 0.0103 'International Tables Vol C Tables 4.2.6.8 and 6.1.1.4'
Ag Ag -0.8971 1.1015 'International Tables Vol C Tables 4.2.6.8 and 6.1.1.4'

loop_
_geom_angle_atom_site_label_1
_geom_angle_atom_site_label_2
_geom_angle_atom_site_label_3
_geom_angle
_geom_angle_site_symmetry_1
_geom_angle_site_symmetry_3
O3 Ag1 N1 91.60(10) . .
O3 Ag1 N2 124.45(9) . .
N1 Ag1 N2 71.01(11) . .
O3 Ag1 C11 122.05(10) . .
N1 Ag1 C11 128.85(11) . .
N2 Ag1 C11 108.75(11) . .
O3 Ag1 C12 106.98(10) . .
N1 Ag1 C12 156.14(10) . .
N2 Ag1 C12 108.17(11) . .
C11 Ag1 C12 27.59(11) . .
O3 Ag1 Ag3 136.22(7) . .
N1 Ag1 Ag3 82.18(7) . .
N2 Ag1 Ag3 94.42(7) . .
C11 Ag1 Ag3 46.69(8) . .
C12 Ag1 Ag3 74.07(8) . .
O3 Ag1 Ag2 82.75(6) . .
N1 Ag1 Ag2 107.90(7) . .
N2 Ag1 Ag2 152.53(7) . .
C11 Ag1 Ag2 49.43(8) . .
C12 Ag1 Ag2 61.33(8) . .
Ag3 Ag1 Ag2 58.817(9) . .
O4 Ag2 O1 103.02(10) . .
O4 Ag2 O5 93.91(10) . 2_554
O1 Ag2 O5 91.36(10) . 2_554
O4 Ag2 C11 122.53(10) . .
O1 Ag2 C11 130.72(10) . .
O5 Ag2 C11 102.35(11) 2_554 .
O4 Ag2 Ag4 175.11(8) . 2_554
O1 Ag2 Ag4 80.96(7) . 2_554
O5 Ag2 Ag4 83.10(7) 2_554 2_554
C11 Ag2 Ag4 54.78(8) . 2_554
O4 Ag2 Ag3 121.73(8) . .
O1 Ag2 Ag3 95.68(7) . .
O5 Ag2 Ag3 140.65(7) 2_554 .
C11 Ag2 Ag3 46.15(9) . .
Ag4 Ag2 Ag3 60.085(9) 2_554 .
O4 Ag2 Ag1 75.06(7) . .
O1 Ag2 Ag1 139.94(7) . .
O5 Ag2 Ag1 128.62(7) 2_554 .
C11 Ag2 Ag1 51.80(8) . .
Ag4 Ag2 Ag1 103.786(11) 2_554 .
Ag3 Ag2 Ag1 56.645(9) . .
C11 Ag3 N3 154.05(12) . .
C11 Ag3 N4 128.20(12) . .
N3 Ag3 N4 72.20(10) . .
C11 Ag3 Ag1 57.21(9) . .
N3 Ag3 Ag1 107.98(7) . .
N4 Ag3 Ag1 99.89(7) . .
C11 Ag3 Ag4 56.14(9) . 2_554
N3 Ag3 Ag4 121.95(7) . 2_554
N4 Ag3 Ag4 138.92(7) . 2_554
Ag1 Ag3 Ag4 109.459(12) . 2_554
C11 Ag3 Ag2 53.64(10) . .
N3 Ag3 Ag2 101.62(7) . .
N4 Ag3 Ag2 161.23(7) . .
Ag1 Ag3 Ag2 64.539(9) . .
Ag4 Ag3 Ag2 59.551(9) 2_554 .
C11 Ag3 Ag4 46.37(9) . .
N3 Ag3 Ag4 157.59(7) . .
N4 Ag3 Ag4 97.96(7) . .
Ag1 Ag3 Ag4 93.356(11) . .
Ag4 Ag3 Ag4 53.334(11) 2_554 .
Ag2 Ag3 Ag4 93.577(11) . .
O2 Ag4 O6 91.61(11) 2_554 .
O2 Ag4 C11 109.90(10) 2_554 .
O6 Ag4 C11 113.80(11) . .
O2 Ag4 C11 128.09(11) 2_554 2_554
O6 Ag4 C11 103.50(11) . 2_554
C11 Ag4 C11 108.45(9) . 2_554
O2 Ag4 Ag4 152.59(7) 2_554 2_554
O6 Ag4 Ag4 115.11(8) . 2_554
C11 Ag4 Ag4 55.11(8) . 2_554
C11 Ag4 Ag4 54.13(8) 2_554 2_554
O2 Ag4 Ag2 83.17(7) 2_554 2_554
O6 Ag4 Ag2 80.57(7) . 2_554
C11 Ag4 Ag2 159.43(8) . 2_554
C11 Ag4 Ag2 52.06(8) 2_554 2_554
Ag4 Ag4 Ag2 106.156(14) 2_554 2_554
O2 Ag4 Ag3 92.37(7) 2_554 2_554
O6 Ag4 Ag3 139.89(7) . 2_554
C11 Ag4 Ag3 102.17(9) . 2_554
C11 Ag4 Ag3 45.88(9) 2_554 2_554
Ag4 Ag4 Ag3 71.503(9) 2_554 2_554
Ag2 Ag4 Ag3 60.367(10) 2_554 2_554
O2 Ag4 Ag3 98.20(7) 2_554 .
O6 Ag4 Ag3 153.09(7) . .
C11 Ag4 Ag3 39.30(9) . .
C11 Ag4 Ag3 90.04(8) 2_554 .
Ag4 Ag4 Ag3 55.163(8) 2_554 .
Ag2 Ag4 Ag3 125.327(12) 2_554 .
Ag3 Ag4 Ag3 64.974(11) 2_554 .
C12 C11 Ag3 157.0(3) . .
C12 C11 Ag2 104.0(3) . .
Ag3 C11 Ag2 80.20(12) . .
C12 C11 Ag4 94.8(3) . .
Ag3 C11 Ag4 94.33(13) . .
Ag2 C11 Ag4 143.86(15) . .
C12 C11 Ag1 82.5(2) . .
Ag3 C11 Ag1 76.10(11) . .
Ag2 C11 Ag1 78.78(10) . .
Ag4 C11 Ag1 134.89(15) . .
C12 C11 Ag4 124.9(3) . 2_554
Ag3 C11 Ag4 77.99(11) . 2_554
Ag2 C11 Ag4 73.16(10) . 2_554
Ag4 C11 Ag4 70.77(9) . 2_554
Ag1 C11 Ag4 144.45(16) . 2_554
C11 C12 C13 173.8(4) . .
C11 C12 Ag1 69.9(2) . .
C13 C12 Ag1 115.7(2) . .
C12 C13 C14 110.3(3) . .
C12 C13 C15 107.9(3) . .
C14 C13 C15 111.0(3) . .
C12 C13 C16 109.2(3) . .
C14 C13 C16 110.1(4) . .
C15 C13 C16 108.4(4) . .
C101 N1 C105 119.1(3) . .
C101 N1 Ag1 123.0(3) . .
C105 N1 Ag1 117.6(2) . .
C201 N2 C205 118.5(4) . .
C201 N2 Ag1 125.2(3) . .
C205 N2 Ag1 116.2(2) . .
N1 C101 C102 123.0(4) . .
C101 C102 C103 118.6(4) . .
C102 C103 C104 119.0(4) . .
C103 C104 C105 119.2(4) . .
N1 C105 C104 121.0(3) . .
N1 C105 C205 117.4(3) . .
C104 C105 C205 121.5(3) . .
N2 C201 C202 124.0(4) . .
C203 C202 C201 117.9(4) . .
C203 C204 C205 120.5(4) . .
N2 C205 C204 120.6(4) . .
N2 C205 C105 117.6(3) . .
C204 C205 C105 121.8(3) . .
C204 C203 C202 118.4(4) . .
C305 N3 C301 118.2(3) . .
C305 N3 Ag3 117.7(2) . .
C301 N3 Ag3 123.7(3) . .
C401 N4 C405 119.1(3) . .
C401 N4 Ag3 123.6(3) . .
C405 N4 Ag3 116.9(2) . .
N3 C301 C302 123.6(3) . .
C303 C302 C301 117.9(3) . .
C302 C303 C304 119.8(4) . .
C303 C304 C305 119.4(4) . .
N3 C305 C304 121.0(3) . .
N3 C305 C405 116.8(3) . .
C304 C305 C405 122.2(3) . .
N4 C401 C402 122.9(4) . .
C405 C404 C403 119.1(4) . .
N4 C405 C404 121.2(3) . .
N4 C405 C305 116.1(3) . .
C404 C405 C305 122.7(3) . .
C403 C402 C401 118.4(4) . .
C402 C403 C404 119.3(4) . .
C1 O1 Ag2 123.0(2) . .
C1 O2 Ag4 121.1(2) . 2_554
O2 C1 O1 130.6(4) . .
O2 C1 C2 114.4(3) . .
O1 C1 C2 115.1(3) . .
F2 C2 F1 107.0(3) . .
F2 C2 C3 106.7(3) . .
F1 C2 C3 105.6(3) . .
F2 C2 C1 108.9(3) . .
F1 C2 C1 110.4(3) . .
C3 C2 C1 117.7(3) . .
F5 C3 F3 108.6(3) . .
F5 C3 F4 106.8(3) . .
F3 C3 F4 106.8(3) . .
F5 C3 C2 111.1(4) . .
F3 C3 C2 112.9(3) . .
F4 C3 C2 110.3(3) . .
C4 O3 Ag1 117.5(2) . .
C4 O4 Ag2 128.7(2) . .
O4 C4 O3 130.9(4) . .
O4 C4 C5 115.1(3) . .
O3 C4 C5 113.9(3) . .
F7 C5 F6 106.8(4) . .
F7 C5 C6 106.8(4) . .
F6 C5 C6 106.7(3) . .
F7 C5 C4 110.0(3) . .
F6 C5 C4 109.7(3) . .
C6 C5 C4 116.4(4) . .
F8 C6 F9 108.9(4) . .
F8 C6 F10 107.9(4) . .
F9 C6 F10 107.1(3) . .
F8 C6 C5 110.7(4) . .
F9 C6 C5 111.2(4) . .
F10 C6 C5 110.9(4) . .
C7 O5 Ag2 120.0(2) . 2_554
C7 O6 Ag4 124.4(2) . .
O5 C7 O6 130.8(4) . .
O5 C7 C8 114.7(3) . .
O6 C7 C8 114.5(3) . .
F12 C8 F11 105.0(5) . .
F12 C8 C9 106.7(4) . .
F11 C8 C9 102.5(4) . .
F12 C8 C7 111.2(4) . .
F11 C8 C7 111.6(3) . .
C9 C8 C7 118.7(4) . .
F15 C9 F13 109.9(4) . .
F15 C9 F14 107.7(4) . .
F13 C9 F14 106.6(4) . .
F15 C9 C8 112.6(4) . .
F13 C9 C8 111.1(4) . .
F14 C9 C8 108.5(4) . .

loop_
_geom_bond_atom_site_label_1
_geom_bond_atom_site_label_2
_geom_bond_distance
_geom_bond_site_symmetry_2
Ag1 O3 2.333(3) .
Ag1 N1 2.338(3) .
Ag1 N2 2.370(3) .
Ag1 C11 2.466(3) .
Ag1 C12 2.604(4) .
Ag1 Ag3 2.8475(4) .
Ag1 Ag2 3.0779(4) .
Ag2 O4 2.288(3) .
Ag2 O1 2.337(3) .
Ag2 O5 2.357(3) 2_554
Ag2 C11 2.383(4) .
Ag2 Ag4 2.8926(4) 2_554
Ag2 Ag3 2.9164(4) .
Ag3 C11 2.135(4) .
Ag3 N3 2.271(3) .
Ag3 N4 2.307(3) .
Ag3 Ag4 2.9083(4) 2_554
Ag3 Ag4 3.3603(4) .
Ag4 O2 2.314(3) 2_554
Ag4 O6 2.335(3) .
Ag4 C11 2.439(3) .
Ag4 C11 2.469(3) 2_554
Ag4 Ag4 2.8422(6) 2_554
Ag4 Ag2 2.8926(4) 2_554
Ag4 Ag3 2.9082(4) 2_554
C11 C12 1.217(5) .
C11 Ag4 2.469(3) 2_554
C12 C13 1.495(5) .
C13 C14 1.501(6) .
C13 C15 1.538(6) .
C13 C16 1.546(6) .
N1 C101 1.336(5) .
N1 C105 1.346(5) .
N2 C201 1.322(5) .
N2 C205 1.351(5) .
C101 C102 1.377(5) .
C102 C103 1.382(6) .
C103 C104 1.393(6) .
C104 C105 1.394(5) .
C105 C205 1.488(5) .
C201 C202 1.386(6) .
C202 C203 1.390(6) .
C204 C203 1.375(6) .
C204 C205 1.394(5) .
N3 C305 1.343(5) .
N3 C301 1.340(5) .
N4 C401 1.334(5) .
N4 C405 1.342(4) .
C301 C302 1.377(5) .
C302 C303 1.371(5) .
C303 C304 1.372(6) .
C304 C305 1.395(5) .
C305 C405 1.501(5) .
C401 C402 1.376(5) .
C404 C405 1.381(5) .
C404 C403 1.391(6) .
C402 C403 1.371(6) .
O1 C1 1.249(4) .
O2 C1 1.239(5) .
O2 Ag4 2.314(3) 2_554
C1 C2 1.545(5) .
C2 F2 1.351(5) .
C2 F1 1.359(4) .
C2 C3 1.506(6) .
C3 F5 1.330(5) .
C3 F3 1.326(5) .
C3 F4 1.357(4) .
O3 C4 1.242(4) .
O4 C4 1.229(4) .
C4 C5 1.552(5) .
C5 F7 1.344(5) .
C5 F6 1.358(5) .
C5 C6 1.523(6) .
C6 F8 1.319(5) .
C6 F9 1.318(5) .
C6 F10 1.330(5) .
O5 C7 1.220(4) .
O5 Ag2 2.356(3) 2_554
O6 C7 1.239(5) .
C7 C8 1.545(6) .
C8 F12 1.331(6) .
C8 F11 1.369(5) .
C8 C9 1.499(7) .
C9 F15 1.316(5) .
C9 F13 1.332(6) .
C9 F14 1.356(6) .
